data_7131928
loop_
_publ_author_name
'Dettling, Lea'
'Limberg, Niklas'
'K\"uppers, Raphaela'
'Frost, Daniel Sebastian'
'Weber, Manuela'
'Coles, Nathan Thomas'
'Andrada, Diego M.'
'Muller, Christian'

_publ_section_title
;
 Phosphorus Derivatives of Mesoionic Carbenes: Synthesis and
 Characterization of Triazaphosphole-5-ylidene\\rightarrow BF3 Adducts
;
_journal_name_full 'Chemical Communications'
_journal_paper_doi 10.1039/D3CC03268J
_journal_year 2023
_chemical_formula_moiety 'C14 H20 B F3 N3 P'
_chemical_formula_sum 'C14 H20 B F3 N3 P'
_chemical_formula_weight 329.11
_space_group_crystal_system orthorhombic
_space_group_IT_number 32
_space_group_name_Hall 'P 2 -2ab'
_space_group_name_H-M_alt 'P b a 2'
_atom_sites_solution_hydrogens geom
_audit_creation_date 2023-07-06
_audit_creation_method
;
Olex2 1.5
(compiled 2023.03.06 svn.rbb2c1857 for OlexSys, GUI svn.r6748)
;
_audit_update_record
;
2023-07-06 deposited with the CCDC.	2023-07-25 downloaded from the CCDC.
;
_cell_angle_alpha 90
_cell_angle_beta 90
_cell_angle_gamma 90
_cell_formula_units_Z 8
_cell_length_a 11.2355(2)
_cell_length_b 30.5407(5)
_cell_length_c 9.5592(2)
_cell_measurement_reflns_used 9849
_cell_measurement_temperature 100.0
_cell_measurement_theta_max 25.71
_cell_measurement_theta_min 2.67
_cell_volume 3280.14(10)
_computing_cell_refinement 'SAINT V8.40B (?, 2016)'
_computing_data_reduction 'SAINT V8.40B (?, 2016)'
_computing_molecular_graphics 'Olex2 1.5 (Dolomanov et al., 2009)'
_computing_publication_material 'Olex2 1.5 (Dolomanov et al., 2009)'
_computing_structure_refinement 'SHELXL 2018/3 (Sheldrick, 2015)'
_computing_structure_solution 'SHELXT 2018/2 (Sheldrick, 2018)'
_diffrn_ambient_temperature 100.0
_diffrn_measured_fraction_theta_full 0.998
_diffrn_measured_fraction_theta_max 0.998
_diffrn_measurement_device_type 'Bruker APEX-II CCD'
_diffrn_measurement_method '\f and \w scans'
_diffrn_radiation_type MoK\a
_diffrn_radiation_wavelength 0.71073
_diffrn_reflns_av_R_equivalents 0.0321
_diffrn_reflns_av_unetI/netI 0.0211
_diffrn_reflns_Laue_measured_fraction_full 0.998
_diffrn_reflns_Laue_measured_fraction_max 0.998
_diffrn_reflns_limit_h_max 13
_diffrn_reflns_limit_h_min -13
_diffrn_reflns_limit_k_max 37
_diffrn_reflns_limit_k_min -37
_diffrn_reflns_limit_l_max 11
_diffrn_reflns_limit_l_min -11
_diffrn_reflns_number 41596
_diffrn_reflns_point_group_measured_fraction_full 0.968
_diffrn_reflns_point_group_measured_fraction_max 0.965
_diffrn_reflns_theta_full 25.242
_diffrn_reflns_theta_max 25.713
_diffrn_reflns_theta_min 1.931
_diffrn_standards_number 0
_exptl_absorpt_coefficient_mu 0.196
_exptl_absorpt_correction_T_max 0.9705
_exptl_absorpt_correction_T_min 0.9045
_exptl_absorpt_correction_type none
_exptl_absorpt_process_details
;
SADABS-2016/2 (Bruker,2016/2) was used for absorption correction.
wR2(int) was 0.1532 before and 0.0610 after correction.
The Ratio of minimum to maximum transmission is 0.9320.
The \l/2 correction factor is Not present.
;
_exptl_crystal_colour colourless
_exptl_crystal_colour_primary colourless
_exptl_crystal_density_diffrn 1.333
_exptl_crystal_description block
_exptl_crystal_F_000 1376
_exptl_crystal_size_max 0.31
_exptl_crystal_size_mid 0.25
_exptl_crystal_size_min 0.11
_refine_diff_density_max 0.269
_refine_diff_density_min -0.176
_refine_diff_density_rms 0.042
_refine_ls_abs_structure_details
;
 Flack x determined using 2493 quotients [(I+)-(I-)]/[(I+)+(I-)]
 (Parsons, Flack and Wagner, Acta Cryst. B69 (2013) 249-259).
;
_refine_ls_abs_structure_Flack 0.03(2)
_refine_ls_extinction_coef 0.0017(4)
_refine_ls_extinction_expression Fc^*^=kFc[1+0.001xFc^2^\l^3^/sin(2\q)]^-1/4^
_refine_ls_extinction_method 'SHELXL-2018/3 (Sheldrick 2018)'
_refine_ls_goodness_of_fit_ref 1.047
_refine_ls_hydrogen_treatment constr
_refine_ls_matrix_type full
_refine_ls_number_parameters 408
_refine_ls_number_reflns 6034
_refine_ls_number_restraints 1
_refine_ls_restrained_S_all 1.047
_refine_ls_R_factor_all 0.0286
_refine_ls_R_factor_gt 0.0270
_refine_ls_shift/su_max 0.001
_refine_ls_shift/su_mean 0.000
_refine_ls_structure_factor_coef Fsqd
_refine_ls_weighting_details 'w=1/[\s^2^(Fo^2^)+(0.0368P)^2^+0.8430P] where P=(Fo^2^+2Fc^2^)/3'
_refine_ls_weighting_scheme calc
_refine_ls_wR_factor_gt 0.0676
_refine_ls_wR_factor_ref 0.0688
_reflns_Friedel_coverage 0.817
_reflns_Friedel_fraction_full 0.934
_reflns_Friedel_fraction_max 0.928
_reflns_number_gt 5840
_reflns_number_total 6034
_reflns_threshold_expression 'I > 2\s(I)'
_cod_data_source_file d3cc03268j2.cif
_cod_data_source_block 0180ld
_cod_database_code 7131928
_shelx_shelxl_version_number 2018/3
_shelx_space_group_comment
;
The symmetry employed for this shelxl refinement is uniquely defined
by the following loop, which should always be used as a source of
symmetry information in preference to the above space-group names.
They are only intended as comments.
;
_shelx_estimated_absorpt_t_max 0.979
_shelx_estimated_absorpt_t_min 0.942
_olex2_refinement_description
;
1.a Ternary CH refined with riding coordinates:
 C8A(H8A), C11A(H11A), C8B(H8B), C11B(H11B)
1.b Aromatic/amide H refined with riding coordinates:
 C4A(H4A), C5A(H5A), C6A(H6A), C4B(H4B), C5B(H5B), C6B(H6B)
1.c Idealised Me refined as rotating group:
 C9A(H9AA,H9AB,H9AC), C10A(H10A,H10B,H10C), C12A(H12A,H12B,H12C), C13A(H13A,
 H13B,H13C), C14A(H14A,H14B,H14C), C9B(H9BA,H9BB,H9BC), C10B(H10D,H10E,H10F),
 C12B(H12D,H12E,H12F), C13B(H13D,H13E,H13F), C14B(H14D,H14E,H14F)
;
_olex2_submission_special_instructions 'No special instructions were received'

loop_
_space_group_symop_operation_xyz
'x, y, z'
'-x, -y, z'
'x+1/2, -y+1/2, z'
'-x+1/2, y+1/2, z'

loop_
_atom_site_label
_atom_site_type_symbol
_atom_site_fract_x
_atom_site_fract_y
_atom_site_fract_z
_atom_site_U_iso_or_equiv
_atom_site_adp_type
_atom_site_occupancy
_atom_site_site_symmetry_order
_atom_site_calc_flag
_atom_site_refinement_flags_posn
_atom_site_refinement_flags_adp
_atom_site_refinement_flags_occupancy
_atom_site_disorder_assembly
_atom_site_disorder_group
P1A P 0.23930(5) 0.81052(2) 0.83039(7) 0.01877(14) Uani 1 1 d . . . . .
F1A F 0.45276(12) 0.71242(4) 0.86294(18) 0.0331(4) Uani 1 1 d . . . . .
F2A F 0.34093(15) 0.69906(4) 0.67015(17) 0.0350(4) Uani 1 1 d . . . . .
F3A F 0.25051(13) 0.71231(5) 0.87775(19) 0.0361(4) Uani 1 1 d . . . . .
N1A N 0.31268(15) 0.85141(5) 0.7453(2) 0.0147(4) Uani 1 1 d . . . . .
N2A N 0.40745(15) 0.84098(5) 0.6715(2) 0.0157(4) Uani 1 1 d . . . . .
N3A N 0.42136(15) 0.79805(5) 0.6834(2) 0.0162(4) Uani 1 1 d . . . . .
C1A C 0.34251(18) 0.77533(7) 0.7625(2) 0.0160(4) Uani 1 1 d . . . . .
C2A C 0.28187(18) 0.89777(6) 0.7552(2) 0.0156(4) Uani 1 1 d . . . . .
C3A C 0.19761(18) 0.91468(7) 0.6622(2) 0.0174(4) Uani 1 1 d . . . . .
C4A C 0.1661(2) 0.95823(7) 0.6804(3) 0.0222(5) Uani 1 1 d . . . . .
H4A H 0.110503 0.971220 0.618025 0.027 Uiso 1 1 calc R U . . .
C5A C 0.2140(2) 0.98320(7) 0.7877(3) 0.0251(5) Uani 1 1 d . . . . .
H5A H 0.189789 1.012775 0.799371 0.030 Uiso 1 1 calc R U . . .
C6A C 0.2969(2) 0.96519(7) 0.8777(3) 0.0224(5) Uani 1 1 d . . . . .
H6A H 0.328747 0.982557 0.951145 0.027 Uiso 1 1 calc R U . . .
C7A C 0.33435(18) 0.92200(6) 0.8625(2) 0.0174(5) Uani 1 1 d . . . . .
C8A C 0.14882(19) 0.88785(7) 0.5415(2) 0.0190(5) Uani 1 1 d . . . . .
H8A H 0.147618 0.856441 0.570938 0.023 Uiso 1 1 calc R U . . .
C9A C 0.2316(2) 0.89191(7) 0.4155(3) 0.0221(5) Uani 1 1 d . . . . .
H9AA H 0.199446 0.874828 0.337405 0.033 Uiso 1 1 calc R U . . .
H9AB H 0.310621 0.880761 0.440327 0.033 Uiso 1 1 calc R U . . .
H9AC H 0.237868 0.922732 0.388039 0.033 Uiso 1 1 calc R U . . .
C10A C 0.0224(2) 0.90079(9) 0.5005(3) 0.0326(6) Uani 1 1 d . . . . .
H10A H 0.022795 0.930439 0.461326 0.049 Uiso 1 1 calc R U . . .
H10B H -0.028800 0.900058 0.583505 0.049 Uiso 1 1 calc R U . . .
H10C H -0.007992 0.880194 0.430530 0.049 Uiso 1 1 calc R U . . .
C11A C 0.42782(19) 0.90335(7) 0.9614(2) 0.0186(5) Uani 1 1 d . . . . .
H11A H 0.450023 0.873480 0.927403 0.022 Uiso 1 1 calc R U . . .
C12A C 0.5400(2) 0.93176(8) 0.9614(3) 0.0286(6) Uani 1 1 d . . . . .
H12A H 0.565559 0.936956 0.864753 0.043 Uiso 1 1 calc R U . . .
H12B H 0.603474 0.916699 1.012580 0.043 Uiso 1 1 calc R U . . .
H12C H 0.522750 0.959833 1.006715 0.043 Uiso 1 1 calc R U . . .
C13A C 0.3784(2) 0.89899(8) 1.1086(3) 0.0279(5) Uani 1 1 d . . . . .
H13A H 0.307815 0.880136 1.106990 0.042 Uiso 1 1 calc R U . . .
H13B H 0.356505 0.927993 1.144067 0.042 Uiso 1 1 calc R U . . .
H13C H 0.438944 0.886015 1.169600 0.042 Uiso 1 1 calc R U . . .
C14A C 0.5235(2) 0.77900(7) 0.6082(3) 0.0235(5) Uani 1 1 d . . . . .
H14A H 0.514826 0.747093 0.604398 0.035 Uiso 1 1 calc R U . . .
H14B H 0.597317 0.786458 0.657398 0.035 Uiso 1 1 calc R U . . .
H14C H 0.526313 0.790776 0.512927 0.035 Uiso 1 1 calc R U . . .
B1A B 0.3481(2) 0.72216(8) 0.7936(3) 0.0201(5) Uani 1 1 d . . . . .
P1B P 0.31441(5) 0.68750(2) 0.34069(7) 0.01704(13) Uani 1 1 d . . . . .
F1B F 0.11589(13) 0.79190(4) 0.36492(18) 0.0332(4) Uani 1 1 d . . . . .
F2B F 0.24073(12) 0.80064(4) 0.18039(16) 0.0263(3) Uani 1 1 d . . . . .
F3B F 0.31681(14) 0.78565(4) 0.39542(18) 0.0362(4) Uani 1 1 d . . . . .
N1B N 0.23623(15) 0.64897(5) 0.25015(19) 0.0137(4) Uani 1 1 d . . . . .
N2B N 0.14496(15) 0.66224(5) 0.1743(2) 0.0163(4) Uani 1 1 d . . . . .
N3B N 0.13745(15) 0.70515(5) 0.1900(2) 0.0164(4) Uani 1 1 d . . . . .
C1B C 0.21773(19) 0.72536(7) 0.2736(2) 0.0166(4) Uani 1 1 d . . . . .
C2B C 0.26407(18) 0.60234(6) 0.2444(2) 0.0142(4) Uani 1 1 d . . . . .
C3B C 0.34478(18) 0.58848(7) 0.1422(2) 0.0149(4) Uani 1 1 d . . . . .
C4B C 0.3733(2) 0.54410(7) 0.1412(3) 0.0194(5) Uani 1 1 d . . . . .
H4B H 0.427260 0.533214 0.073059 0.023 Uiso 1 1 calc R U . . .
C5B C 0.3241(2) 0.51558(7) 0.2381(3) 0.0222(5) Uani 1 1 d . . . . .
H5B H 0.345942 0.485532 0.236726 0.027 Uiso 1 1 calc R U . . .
C6B C 0.24350(18) 0.53046(6) 0.3367(3) 0.0208(5) Uani 1 1 d . . . . .
H6B H 0.209739 0.510359 0.401308 0.025 Uiso 1 1 calc R U . . .
C7B C 0.21104(17) 0.57454(6) 0.3426(3) 0.0160(4) Uani 1 1 d . . . . .
C8B C 0.40273(19) 0.61979(7) 0.0392(2) 0.0169(4) Uani 1 1 d . . . . .
H8B H 0.357799 0.648036 0.042729 0.020 Uiso 1 1 calc R U . . .
C9B C 0.5300(2) 0.62907(9) 0.0839(3) 0.0339(6) Uani 1 1 d . . . . .
H9BA H 0.576695 0.602021 0.078792 0.051 Uiso 1 1 calc R U . . .
H9BB H 0.530453 0.640109 0.180110 0.051 Uiso 1 1 calc R U . . .
H9BC H 0.564840 0.651059 0.021460 0.051 Uiso 1 1 calc R U . . .
C10B C 0.3982(2) 0.60307(8) -0.1101(3) 0.0286(5) Uani 1 1 d . . . . .
H10D H 0.427529 0.625825 -0.173647 0.043 Uiso 1 1 calc R U . . .
H10E H 0.315905 0.595671 -0.134501 0.043 Uiso 1 1 calc R U . . .
H10F H 0.448226 0.576925 -0.118629 0.043 Uiso 1 1 calc R U . . .
C11B C 0.12548(19) 0.59136(7) 0.4540(2) 0.0175(5) Uani 1 1 d . . . . .
H11B H 0.086178 0.618370 0.417079 0.021 Uiso 1 1 calc R U . . .
C12B C 0.0282(2) 0.55802(7) 0.4888(3) 0.0232(5) Uani 1 1 d . . . . .
H12D H -0.011651 0.548837 0.402486 0.035 Uiso 1 1 calc R U . . .
H12E H -0.030038 0.571414 0.552010 0.035 Uiso 1 1 calc R U . . .
H12F H 0.064024 0.532457 0.534308 0.035 Uiso 1 1 calc R U . . .
C13B C 0.1930(2) 0.60364(8) 0.5872(3) 0.0228(5) Uani 1 1 d . . . . .
H13D H 0.252654 0.626044 0.565447 0.034 Uiso 1 1 calc R U . . .
H13E H 0.232702 0.577623 0.624984 0.034 Uiso 1 1 calc R U . . .
H13F H 0.136980 0.615135 0.656702 0.034 Uiso 1 1 calc R U . . .
C14B C 0.0410(2) 0.72705(7) 0.1114(3) 0.0247(5) Uani 1 1 d . . . . .
H14D H 0.059988 0.726848 0.011315 0.037 Uiso 1 1 calc R U . . .
H14E H 0.033118 0.757369 0.143684 0.037 Uiso 1 1 calc R U . . .
H14F H -0.034080 0.711462 0.127015 0.037 Uiso 1 1 calc R U . . .
B1B B 0.2222(2) 0.77842(8) 0.3045(3) 0.0207(5) Uani 1 1 d . . . . .

loop_
_atom_site_aniso_label
_atom_site_aniso_U_11
_atom_site_aniso_U_22
_atom_site_aniso_U_33
_atom_site_aniso_U_23
_atom_site_aniso_U_13
_atom_site_aniso_U_12
P1A 0.0196(3) 0.0138(2) 0.0229(3) 0.0009(2) 0.0063(3) -0.00031(19)
F1A 0.0322(7) 0.0197(6) 0.0475(10) 0.0048(6) -0.0146(7) 0.0008(5)
F2A 0.0594(10) 0.0181(6) 0.0276(9) -0.0051(6) -0.0069(8) -0.0036(6)
F3A 0.0353(8) 0.0212(7) 0.0517(11) 0.0107(7) 0.0155(8) 0.0011(6)
N1A 0.0151(8) 0.0126(8) 0.0165(9) -0.0021(7) 0.0003(7) -0.0002(6)
N2A 0.0157(8) 0.0151(8) 0.0164(9) -0.0010(7) 0.0004(8) 0.0009(6)
N3A 0.0163(8) 0.0151(8) 0.0173(9) -0.0011(7) -0.0017(8) 0.0010(7)
C1A 0.0160(10) 0.0176(10) 0.0144(11) -0.0013(8) -0.0031(9) -0.0014(8)
C2A 0.0164(10) 0.0128(10) 0.0174(12) -0.0004(8) 0.0025(9) -0.0004(8)
C3A 0.0165(10) 0.0191(10) 0.0165(11) 0.0016(9) 0.0012(9) -0.0020(8)
C4A 0.0212(10) 0.0208(10) 0.0246(12) 0.0034(10) -0.0039(10) 0.0032(8)
C5A 0.0304(12) 0.0155(11) 0.0295(13) -0.0004(9) -0.0001(10) 0.0038(9)
C6A 0.0265(11) 0.0174(10) 0.0235(13) -0.0046(9) -0.0021(10) -0.0011(9)
C7A 0.0172(9) 0.0168(10) 0.0180(12) 0.0010(9) -0.0007(9) -0.0005(7)
C8A 0.0217(11) 0.0204(11) 0.0149(12) 0.0017(9) -0.0037(9) -0.0036(9)
C9A 0.0243(11) 0.0214(11) 0.0205(13) -0.0012(9) -0.0017(10) -0.0013(9)
C10A 0.0213(12) 0.0515(16) 0.0251(14) -0.0024(12) -0.0024(11) -0.0052(11)
C11A 0.0192(10) 0.0179(10) 0.0186(12) -0.0014(9) -0.0037(9) 0.0000(8)
C12A 0.0209(11) 0.0341(13) 0.0308(15) 0.0076(11) -0.0022(10) -0.0044(10)
C13A 0.0254(12) 0.0357(14) 0.0226(13) 0.0073(10) 0.0002(10) 0.0025(10)
C14A 0.0197(11) 0.0211(11) 0.0297(14) -0.0018(10) 0.0067(10) 0.0054(9)
B1A 0.0233(12) 0.0134(11) 0.0235(14) 0.0009(9) -0.0019(10) -0.0009(9)
P1B 0.0201(3) 0.0115(2) 0.0195(3) -0.0010(2) -0.0051(3) -0.00016(18)
F1B 0.0361(8) 0.0188(6) 0.0449(10) -0.0043(6) 0.0159(7) 0.0027(6)
F2B 0.0330(7) 0.0167(6) 0.0292(8) 0.0040(6) 0.0025(6) -0.0009(5)
F3B 0.0472(9) 0.0173(6) 0.0440(10) -0.0049(6) -0.0226(8) 0.0013(6)
N1B 0.0151(8) 0.0113(8) 0.0146(9) 0.0006(7) -0.0005(7) 0.0005(6)
N2B 0.0152(8) 0.0144(8) 0.0192(10) 0.0008(7) -0.0024(8) 0.0006(7)
N3B 0.0167(8) 0.0122(8) 0.0202(10) 0.0031(7) 0.0006(8) 0.0023(6)
C1B 0.0180(10) 0.0171(11) 0.0148(11) 0.0012(8) 0.0018(9) -0.0002(8)
C2B 0.0142(9) 0.0114(9) 0.0171(11) -0.0005(8) -0.0037(9) -0.0002(7)
C3B 0.0139(9) 0.0149(10) 0.0157(11) -0.0005(8) -0.0027(8) -0.0014(8)
C4B 0.0203(10) 0.0165(10) 0.0214(12) -0.0015(9) 0.0014(9) 0.0030(8)
C5B 0.0256(11) 0.0121(10) 0.0290(13) -0.0007(9) 0.0015(10) 0.0028(8)
C6B 0.0241(10) 0.0149(9) 0.0234(12) 0.0027(10) 0.0021(10) -0.0011(8)
C7B 0.0135(9) 0.0162(9) 0.0183(11) 0.0002(9) -0.0025(10) -0.0015(7)
C8B 0.0202(10) 0.0130(9) 0.0174(12) 0.0001(8) 0.0007(9) -0.0014(8)
C9B 0.0265(12) 0.0441(15) 0.0312(15) 0.0138(12) -0.0039(11) -0.0145(11)
C10B 0.0450(14) 0.0235(11) 0.0172(12) -0.0002(9) 0.0002(11) -0.0041(10)
C11B 0.0164(10) 0.0146(9) 0.0215(13) 0.0007(9) 0.0015(9) 0.0008(8)
C12B 0.0190(10) 0.0219(11) 0.0287(14) 0.0014(10) 0.0037(10) -0.0030(9)
C13B 0.0218(11) 0.0248(11) 0.0217(13) -0.0025(10) 0.0013(10) -0.0002(9)
C14B 0.0210(11) 0.0225(11) 0.0305(14) 0.0033(10) -0.0063(10) 0.0062(9)
B1B 0.0246(12) 0.0127(11) 0.0249(15) -0.0002(10) -0.0005(11) 0.0009(9)

loop_
_atom_type_symbol
_atom_type_description
_atom_type_scat_dispersion_real
_atom_type_scat_dispersion_imag
_atom_type_scat_source
C C 0.0033 0.0016 'International Tables Vol C Tables 4.2.6.8 and 6.1.1.4'
H H 0.0000 0.0000 'International Tables Vol C Tables 4.2.6.8 and 6.1.1.4'
B B 0.0013 0.0007 'International Tables Vol C Tables 4.2.6.8 and 6.1.1.4'
F F 0.0171 0.0103 'International Tables Vol C Tables 4.2.6.8 and 6.1.1.4'
N N 0.0061 0.0033 'International Tables Vol C Tables 4.2.6.8 and 6.1.1.4'
P P 0.1023 0.0942 'International Tables Vol C Tables 4.2.6.8 and 6.1.1.4'

loop_
_geom_angle_atom_site_label_1
_geom_angle_atom_site_label_2
_geom_angle_atom_site_label_3
_geom_angle
_geom_angle_site_symmetry_1
_geom_angle_site_symmetry_3
_geom_angle_publ_flag
N1A P1A C1A 87.20(10) . . ?
N2A N1A P1A 118.04(13) . . ?
N2A N1A C2A 117.46(16) . . ?
C2A N1A P1A 124.40(14) . . ?
N1A N2A N3A 106.77(16) . . ?
N2A N3A C1A 118.52(17) . . ?
N2A N3A C14A 116.13(17) . . ?
C1A N3A C14A 125.35(17) . . ?
N3A C1A P1A 109.47(15) . . ?
N3A C1A B1A 125.35(19) . . ?
B1A C1A P1A 125.14(16) . . ?
C3A C2A N1A 118.51(18) . . ?
C7A C2A N1A 117.49(19) . . ?
C7A C2A C3A 123.91(19) . . ?
C2A C3A C8A 121.94(19) . . ?
C4A C3A C2A 116.6(2) . . ?
C4A C3A C8A 121.4(2) . . ?
C3A C4A H4A 119.3 . . ?
C5A C4A C3A 121.4(2) . . ?
C5A C4A H4A 119.3 . . ?
C4A C5A H5A 119.9 . . ?
C6A C5A C4A 120.2(2) . . ?
C6A C5A H5A 119.9 . . ?
C5A C6A H6A 119.5 . . ?
C5A C6A C7A 121.1(2) . . ?
C7A C6A H6A 119.5 . . ?
C2A C7A C11A 123.30(18) . . ?
C6A C7A C2A 116.8(2) . . ?
C6A C7A C11A 119.9(2) . . ?
C3A C8A H8A 108.0 . . ?
C3A C8A C9A 109.63(18) . . ?
C3A C8A C10A 113.0(2) . . ?
C9A C8A H8A 108.0 . . ?
C10A C8A H8A 108.0 . . ?
C10A C8A C9A 110.14(19) . . ?
C8A C9A H9AA 109.5 . . ?
C8A C9A H9AB 109.5 . . ?
C8A C9A H9AC 109.5 . . ?
H9AA C9A H9AB 109.5 . . ?
H9AA C9A H9AC 109.5 . . ?
H9AB C9A H9AC 109.5 . . ?
C8A C10A H10A 109.5 . . ?
C8A C10A H10B 109.5 . . ?
C8A C10A H10C 109.5 . . ?
H10A C10A H10B 109.5 . . ?
H10A C10A H10C 109.5 . . ?
H10B C10A H10C 109.5 . . ?
C7A C11A H11A 108.2 . . ?
C7A C11A C12A 110.85(18) . . ?
C12A C11A H11A 108.2 . . ?
C13A C11A C7A 110.82(19) . . ?
C13A C11A H11A 108.2 . . ?
C13A C11A C12A 110.6(2) . . ?
C11A C12A H12A 109.5 . . ?
C11A C12A H12B 109.5 . . ?
C11A C12A H12C 109.5 . . ?
H12A C12A H12B 109.5 . . ?
H12A C12A H12C 109.5 . . ?
H12B C12A H12C 109.5 . . ?
C11A C13A H13A 109.5 . . ?
C11A C13A H13B 109.5 . . ?
C11A C13A H13C 109.5 . . ?
H13A C13A H13B 109.5 . . ?
H13A C13A H13C 109.5 . . ?
H13B C13A H13C 109.5 . . ?
N3A C14A H14A 109.5 . . ?
N3A C14A H14B 109.5 . . ?
N3A C14A H14C 109.5 . . ?
H14A C14A H14B 109.5 . . ?
H14A C14A H14C 109.5 . . ?
H14B C14A H14C 109.5 . . ?
F1A B1A F3A 110.2(2) . . ?
F1A B1A C1A 109.27(18) . . ?
F2A B1A F1A 110.5(2) . . ?
F2A B1A F3A 109.8(2) . . ?
F2A B1A C1A 110.32(19) . . ?
F3A B1A C1A 106.62(18) . . ?
N1B P1B C1B 87.09(10) . . ?
N2B N1B P1B 117.88(13) . . ?
N2B N1B C2B 116.45(16) . . ?
C2B N1B P1B 125.62(14) . . ?
N1B N2B N3B 106.94(17) . . ?
N2B N3B C1B 118.47(17) . . ?
N2B N3B C14B 115.95(18) . . ?
C1B N3B C14B 125.58(18) . . ?
N3B C1B P1B 109.62(15) . . ?
N3B C1B B1B 125.05(19) . . ?
B1B C1B P1B 125.32(17) . . ?
C3B C2B N1B 117.45(18) . . ?
C3B C2B C7B 124.13(18) . . ?
C7B C2B N1B 118.41(18) . . ?
C2B C3B C8B 122.68(18) . . ?
C4B C3B C2B 116.67(19) . . ?
C4B C3B C8B 120.63(19) . . ?
C3B C4B H4B 119.5 . . ?
C5B C4B C3B 121.0(2) . . ?
C5B C4B H4B 119.5 . . ?
C4B C5B H5B 119.7 . . ?
C6B C5B C4B 120.6(2) . . ?
C6B C5B H5B 119.7 . . ?
C5B C6B H6B 119.5 . . ?
C5B C6B C7B 121.0(2) . . ?
C7B C6B H6B 119.5 . . ?
C2B C7B C11B 122.20(17) . . ?
C6B C7B C2B 116.5(2) . . ?
C6B C7B C11B 121.2(2) . . ?
C3B C8B H8B 107.8 . . ?
C9B C8B C3B 109.80(19) . . ?
C9B C8B H8B 107.8 . . ?
C10B C8B C3B 112.55(18) . . ?
C10B C8B H8B 107.8 . . ?
C10B C8B C9B 111.0(2) . . ?
C8B C9B H9BA 109.5 . . ?
C8B C9B H9BB 109.5 . . ?
C8B C9B H9BC 109.5 . . ?
H9BA C9B H9BB 109.5 . . ?
H9BA C9B H9BC 109.5 . . ?
H9BB C9B H9BC 109.5 . . ?
C8B C10B H10D 109.5 . . ?
C8B C10B H10E 109.5 . . ?
C8B C10B H10F 109.5 . . ?
H10D C10B H10E 109.5 . . ?
H10D C10B H10F 109.5 . . ?
H10E C10B H10F 109.5 . . ?
C7B C11B H11B 108.1 . . ?
C7B C11B C12B 112.24(18) . . ?
C7B C11B C13B 110.58(18) . . ?
C12B C11B H11B 108.1 . . ?
C13B C11B H11B 108.1 . . ?
C13B C11B C12B 109.64(19) . . ?
C11B C12B H12D 109.5 . . ?
C11B C12B H12E 109.5 . . ?
C11B C12B H12F 109.5 . . ?
H12D C12B H12E 109.5 . . ?
H12D C12B H12F 109.5 . . ?
H12E C12B H12F 109.5 . . ?
C11B C13B H13D 109.5 . . ?
C11B C13B H13E 109.5 . . ?
C11B C13B H13F 109.5 . . ?
H13D C13B H13E 109.5 . . ?
H13D C13B H13F 109.5 . . ?
H13E C13B H13F 109.5 . . ?
N3B C14B H14D 109.5 . . ?
N3B C14B H14E 109.5 . . ?
N3B C14B H14F 109.5 . . ?
H14D C14B H14E 109.5 . . ?
H14D C14B H14F 109.5 . . ?
H14E C14B H14F 109.5 . . ?
F1B B1B F3B 110.5(2) . . ?
F1B B1B C1B 109.87(19) . . ?
F2B B1B F1B 109.92(19) . . ?
F2B B1B F3B 110.1(2) . . ?
F2B B1B C1B 109.49(19) . . ?
F3B B1B C1B 106.94(18) . . ?

loop_
_geom_bond_atom_site_label_1
_geom_bond_atom_site_label_2
_geom_bond_distance
_geom_bond_site_symmetry_2
_geom_bond_publ_flag
P1A N1A 1.7031(18) . ?
P1A C1A 1.709(2) . ?
F1A B1A 1.382(3) . ?
F2A B1A 1.377(3) . ?
F3A B1A 1.393(3) . ?
N1A N2A 1.317(2) . ?
N1A C2A 1.461(3) . ?
N2A N3A 1.325(2) . ?
N3A C1A 1.356(3) . ?
N3A C14A 1.474(3) . ?
C1A B1A 1.652(3) . ?
C2A C3A 1.398(3) . ?
C2A C7A 1.396(3) . ?
C3A C4A 1.387(3) . ?
C3A C8A 1.518(3) . ?
C4A H4A 0.9500 . ?
C4A C5A 1.387(3) . ?
C5A H5A 0.9500 . ?
C5A C6A 1.382(3) . ?
C6A H6A 0.9500 . ?
C6A C7A 1.392(3) . ?
C7A C11A 1.523(3) . ?
C8A H8A 1.0000 . ?
C8A C9A 1.526(3) . ?
C8A C10A 1.525(3) . ?
C9A H9AA 0.9800 . ?
C9A H9AB 0.9800 . ?
C9A H9AC 0.9800 . ?
C10A H10A 0.9800 . ?
C10A H10B 0.9800 . ?
C10A H10C 0.9800 . ?
C11A H11A 1.0000 . ?
C11A C12A 1.530(3) . ?
C11A C13A 1.519(3) . ?
C12A H12A 0.9800 . ?
C12A H12B 0.9800 . ?
C12A H12C 0.9800 . ?
C13A H13A 0.9800 . ?
C13A H13B 0.9800 . ?
C13A H13C 0.9800 . ?
C14A H14A 0.9800 . ?
C14A H14B 0.9800 . ?
C14A H14C 0.9800 . ?
P1B N1B 1.7044(18) . ?
P1B C1B 1.711(2) . ?
F1B B1B 1.389(3) . ?
F2B B1B 1.383(3) . ?
F3B B1B 1.391(3) . ?
N1B N2B 1.320(2) . ?
N1B C2B 1.459(2) . ?
N2B N3B 1.322(2) . ?
N3B C1B 1.354(3) . ?
N3B C14B 1.479(3) . ?
C1B B1B 1.648(3) . ?
C2B C3B 1.398(3) . ?
C2B C7B 1.399(3) . ?
C3B C4B 1.393(3) . ?
C3B C8B 1.519(3) . ?
C4B H4B 0.9500 . ?
C4B C5B 1.386(3) . ?
C5B H5B 0.9500 . ?
C5B C6B 1.384(3) . ?
C6B H6B 0.9500 . ?
C6B C7B 1.396(3) . ?
C7B C11B 1.524(3) . ?
C8B H8B 1.0000 . ?
C8B C9B 1.518(3) . ?
C8B C10B 1.517(3) . ?
C9B H9BA 0.9800 . ?
C9B H9BB 0.9800 . ?
C9B H9BC 0.9800 . ?
C10B H10D 0.9800 . ?
C10B H10E 0.9800 . ?
C10B H10F 0.9800 . ?
C11B H11B 1.0000 . ?
C11B C12B 1.530(3) . ?
C11B C13B 1.530(3) . ?
C12B H12D 0.9800 . ?
C12B H12E 0.9800 . ?
C12B H12F 0.9800 . ?
C13B H13D 0.9800 . ?
C13B H13E 0.9800 . ?
C13B H13F 0.9800 . ?
C14B H14D 0.9800 . ?
C14B H14E 0.9800 . ?
C14B H14F 0.9800 . ?

loop_
_geom_torsion_atom_site_label_1
_geom_torsion_atom_site_label_2
_geom_torsion_atom_site_label_3
_geom_torsion_atom_site_label_4
_geom_torsion
_geom_torsion_site_symmetry_1
_geom_torsion_site_symmetry_2
_geom_torsion_site_symmetry_3
_geom_torsion_site_symmetry_4
_geom_torsion_publ_flag
P1A N1A N2A N3A 0.3(2) . . . . ?
P1A N1A C2A C3A -88.2(2) . . . . ?
P1A N1A C2A C7A 88.6(2) . . . . ?
P1A C1A B1A F1A -116.1(2) . . . . ?
P1A C1A B1A F2A 122.1(2) . . . . ?
P1A C1A B1A F3A 3.0(3) . . . . ?
N1A P1A C1A N3A 0.18(16) . . . . ?
N1A P1A C1A B1A 178.00(19) . . . . ?
N1A N2A N3A C1A -0.1(3) . . . . ?
N1A N2A N3A C14A -179.96(19) . . . . ?
N1A C2A C3A C4A 176.49(19) . . . . ?
N1A C2A C3A C8A -7.4(3) . . . . ?
N1A C2A C7A C6A -174.94(19) . . . . ?
N1A C2A C7A C11A 4.7(3) . . . . ?
N2A N1A C2A C3A 95.6(2) . . . . ?
N2A N1A C2A C7A -87.7(2) . . . . ?
N2A N3A C1A P1A -0.1(2) . . . . ?
N2A N3A C1A B1A -177.89(19) . . . . ?
N3A C1A B1A F1A 61.3(3) . . . . ?
N3A C1A B1A F2A -60.4(3) . . . . ?
N3A C1A B1A F3A -179.5(2) . . . . ?
C1A P1A N1A N2A -0.28(17) . . . . ?
C1A P1A N1A C2A -176.47(18) . . . . ?
C2A N1A N2A N3A 176.74(17) . . . . ?
C2A C3A C4A C5A -1.5(3) . . . . ?
C2A C3A C8A C9A -85.8(2) . . . . ?
C2A C3A C8A C10A 150.9(2) . . . . ?
C2A C7A C11A C12A 125.5(2) . . . . ?
C2A C7A C11A C13A -111.4(2) . . . . ?
C3A C2A C7A C6A 1.6(3) . . . . ?
C3A C2A C7A C11A -178.8(2) . . . . ?
C3A C4A C5A C6A 1.4(4) . . . . ?
C4A C3A C8A C9A 90.1(2) . . . . ?
C4A C3A C8A C10A -33.2(3) . . . . ?
C4A C5A C6A C7A 0.3(4) . . . . ?
C5A C6A C7A C2A -1.7(3) . . . . ?
C5A C6A C7A C11A 178.6(2) . . . . ?
C6A C7A C11A C12A -54.9(3) . . . . ?
C6A C7A C11A C13A 68.2(3) . . . . ?
C7A C2A C3A C4A 0.0(3) . . . . ?
C7A C2A C3A C8A 176.1(2) . . . . ?
C8A C3A C4A C5A -177.6(2) . . . . ?
C14A N3A C1A P1A 179.75(18) . . . . ?
C14A N3A C1A B1A 1.9(3) . . . . ?
P1B N1B N2B N3B -0.2(2) . . . . ?
P1B N1B C2B C3B -86.9(2) . . . . ?
P1B N1B C2B C7B 91.7(2) . . . . ?
P1B C1B B1B F1B -120.9(2) . . . . ?
P1B C1B B1B F2B 118.3(2) . . . . ?
P1B C1B B1B F3B -0.9(3) . . . . ?
N1B P1B C1B N3B -0.29(16) . . . . ?
N1B P1B C1B B1B -179.68(19) . . . . ?
N1B N2B N3B C1B -0.1(2) . . . . ?
N1B N2B N3B C14B 179.18(19) . . . . ?
N1B C2B C3B C4B 177.96(18) . . . . ?
N1B C2B C3B C8B -0.2(3) . . . . ?
N1B C2B C7B C6B -177.70(18) . . . . ?
N1B C2B C7B C11B 0.3(3) . . . . ?
N2B N1B C2B C3B 90.5(2) . . . . ?
N2B N1B C2B C7B -90.9(2) . . . . ?
N2B N3B C1B P1B 0.3(2) . . . . ?
N2B N3B C1B B1B 179.7(2) . . . . ?
N3B C1B B1B F1B 59.8(3) . . . . ?
N3B C1B B1B F2B -61.0(3) . . . . ?
N3B C1B B1B F3B 179.8(2) . . . . ?
C1B P1B N1B N2B 0.29(17) . . . . ?
C1B P1B N1B C2B 177.71(18) . . . . ?
C2B N1B N2B N3B -177.84(17) . . . . ?
C2B C3B C4B C5B -0.5(3) . . . . ?
C2B C3B C8B C9B 102.8(2) . . . . ?
C2B C3B C8B C10B -133.0(2) . . . . ?
C2B C7B C11B C12B 146.4(2) . . . . ?
C2B C7B C11B C13B -90.8(2) . . . . ?
C3B C2B C7B C6B 0.7(3) . . . . ?
C3B C2B C7B C11B 178.7(2) . . . . ?
C3B C4B C5B C6B 1.3(4) . . . . ?
C4B C3B C8B C9B -75.3(3) . . . . ?
C4B C3B C8B C10B 48.9(3) . . . . ?
C4B C5B C6B C7B -1.0(4) . . . . ?
C5B C6B C7B C2B 0.0(3) . . . . ?
C5B C6B C7B C11B -178.0(2) . . . . ?
C6B C7B C11B C12B -35.7(3) . . . . ?
C6B C7B C11B C13B 87.0(2) . . . . ?
C7B C2B C3B C4B -0.5(3) . . . . ?
C7B C2B C3B C8B -178.6(2) . . . . ?
C8B C3B C4B C5B 177.6(2) . . . . ?
C14B N3B C1B P1B -178.89(18) . . . . ?
C14B N3B C1B B1B 0.5(3) . . . . ?
